data_1552199
loop_
_publ_author_name
'Sun, Na'
'Wang, Shi-Qiang'
'Zou, Ruqiang'
'Cui, Wen-Gang'
'Zhang, Anqi'
'Zhang, Tianzhen'
'Li, Qi'
'Zhuang, Zhan-Zhong'
'Zhang, Ying-Hui'
'Xu, Jialiang'
'Zaworotko, Michael J.'
'Bu, Xian-He'

_publ_section_title
;
 Benchmark selectivity p-xylene separation by a non-porous molecular solid
 through liquid or vapor extraction
;
_journal_name_full 'Chemical Science'
_journal_paper_doi 10.1039/C9SC02621E
_journal_year 2019
_chemical_formula_moiety 'C26 H20 Ag N8, Cl O4, 0.5(C8 H10)'
_chemical_formula_sum 'C30 H25 Ag Cl N8 O4'
_chemical_formula_weight 704.90
_space_group_crystal_system triclinic
_space_group_IT_number 2
_space_group_name_Hall '-P 1'
_space_group_name_H-M_alt 'P -1'
_symmetry_space_group_name_Hall '-P 1'
_symmetry_space_group_name_H-M 'P -1'
_atom_sites_solution_hydrogens geom
_atom_sites_solution_primary dual
_audit_block_doi 10.5517/ccdc.csd.cc21f5zn
_audit_creation_date 2018-10-22
_audit_creation_method
;
Olex2 1.2
(compiled 2018.05.29 svn.r3508 for OlexSys, GUI svn.r5506)
;
_audit_update_record
;
2019-01-25 deposited with the CCDC.    2019-08-13 downloaded from the CCDC.
;
_cell_angle_alpha 67.1420(10)
_cell_angle_beta 76.6260(10)
_cell_angle_gamma 86.6820(10)
_cell_formula_units_Z 2
_cell_length_a 10.73870(10)
_cell_length_b 11.8558(2)
_cell_length_c 12.6250(2)
_cell_measurement_reflns_used 12643
_cell_measurement_temperature 100.00(10)
_cell_measurement_theta_max 73.9700
_cell_measurement_theta_min 5.0430
_cell_volume 1440.05(4)
_computing_cell_refinement 'CrysAlisPro 1.171.39.33c (Rigaku OD, 2017)'
_computing_data_collection 'CrysAlisPro 1.171.39.33c (Rigaku OD, 2017)'
_computing_data_reduction 'CrysAlisPro 1.171.39.33c (Rigaku OD, 2017)'
_computing_molecular_graphics 'Olex2 (Dolomanov et al., 2009)'
_computing_publication_material 'Olex2 (Dolomanov et al., 2009)'
_computing_structure_refinement 'ShelXL (Sheldrick, 2015)'
_computing_structure_solution 'ShelXT (Sheldrick, 2015)'
_diffrn_ambient_environment N~2~
_diffrn_ambient_temperature 100.00(10)
_diffrn_detector 'CCD plate'
_diffrn_measured_fraction_theta_full 0.996
_diffrn_measured_fraction_theta_max 0.965
_diffrn_measurement_details
;
List of Runs (angles in degrees, time in seconds):

  # Type    Start    End  Width  t~exp~   \w     \q     \k     \f   Frames
#--------------------------------------------------------------------------
  1  \w    -53.00  29.00   0.50    0.50    --    0.00 -57.00 120.00  164
  2  \w    -88.00 -56.00   0.50    0.50    --    0.00 -57.00 120.00   64
  3  \w    -37.00 -10.00   0.50    0.50    --    0.00 -38.00-120.00   54
  4  \w    -32.00  21.00   0.50    0.50    --    0.00  38.00 120.00  106
  5  \w     31.00  87.00   0.50    0.50    --    0.00  38.00 120.00  112
  6  \w     -5.00  21.00   0.50    0.50    --    0.00 -38.00-120.00   52
  7  \w     65.00 183.00   0.50    0.50    --   95.80  45.00 -60.00  236
  8  \w    108.00 184.00   0.50    0.50    --   95.80  45.00  30.00  152
  9  \w      6.00  50.00   0.50    0.50    --   95.80 -82.00  90.00   88
 10  \w     49.00 122.00   0.50    0.50    --   95.80 -61.00-180.00  146
 11  \w     90.00 183.00   0.50    0.50    --   95.80  45.00 -30.00  186
 12  \w     11.00 105.00   0.50    0.50    --   95.80 -61.00  90.00  188
 13  \w     51.00 126.00   0.50    0.50    --   95.80 -61.00 -60.00  150
 14  \w     72.00  99.00   0.50    0.50    --   95.80 -82.00  30.00   54
 15  \w     59.00 132.00   0.50    0.50    --   95.80 -82.00-180.00  146
 16  \w     54.00 132.00   0.50    0.50    --   95.80 -82.00  90.00  156
 17  \w     78.00 103.00   0.50    0.50    --   95.80 -82.00-120.00   50
 18  \w    100.00 168.00   0.50    0.50    --   95.80  61.00-120.00  136
 19  \w     10.00 132.00   0.50    0.50    --   95.80 -82.00 -60.00  244
 20  \w    112.00 180.00   0.50    0.50    --   95.80  45.00   0.00  136
;
_diffrn_measurement_device 'four-circle diffractometer'
_diffrn_measurement_device_type 'XtaLAB AFC12 (RINC): Kappa single'
_diffrn_measurement_method '\w scans'
_diffrn_orient_matrix_type 'CrysAlisPro convention (1999,Acta A55,543-557)'
_diffrn_orient_matrix_UB_11 0.0102852000
_diffrn_orient_matrix_UB_12 -0.0708245000
_diffrn_orient_matrix_UB_13 -0.0811850000
_diffrn_orient_matrix_UB_21 0.1211071000
_diffrn_orient_matrix_UB_22 -0.0609098000
_diffrn_orient_matrix_UB_23 0.0395176000
_diffrn_orient_matrix_UB_31 -0.0836598000
_diffrn_orient_matrix_UB_32 -0.1057576000
_diffrn_orient_matrix_UB_33 0.1016665000
_diffrn_radiation_monochromator mirror
_diffrn_radiation_probe x-ray
_diffrn_radiation_type CuK\a
_diffrn_radiation_wavelength 1.54184
_diffrn_reflns_av_R_equivalents 0.0175
_diffrn_reflns_av_unetI/netI 0.0171
_diffrn_reflns_Laue_measured_fraction_full 0.996
_diffrn_reflns_Laue_measured_fraction_max 0.965
_diffrn_reflns_limit_h_max 13
_diffrn_reflns_limit_h_min -13
_diffrn_reflns_limit_k_max 14
_diffrn_reflns_limit_k_min -14
_diffrn_reflns_limit_l_max 15
_diffrn_reflns_limit_l_min -11
_diffrn_reflns_number 14307
_diffrn_reflns_point_group_measured_fraction_full 0.996
_diffrn_reflns_point_group_measured_fraction_max 0.965
_diffrn_reflns_theta_full 67.684
_diffrn_reflns_theta_max 74.078
_diffrn_reflns_theta_min 3.902
_diffrn_source 'Rotating-anode X-ray tube (dual wavelength)'
_diffrn_source_type 'Rigaku (Cu) X-ray DW Source'
_exptl_absorpt_coefficient_mu 6.910
_exptl_absorpt_correction_T_max 1.00000
_exptl_absorpt_correction_T_min 0.51760
_exptl_absorpt_correction_type multi-scan
_exptl_absorpt_process_details
;
CrysAlisPro 1.171.39.33c (Rigaku Oxford Diffraction, 2017)
Empirical absorption correction using spherical harmonics,
 implemented in SCALE3 ABSPACK scaling algorithm.
;
_exptl_crystal_colour colorless
_exptl_crystal_density_diffrn 1.626
_exptl_crystal_description block
_exptl_crystal_F_000 714
_exptl_crystal_size_max 0.05
_exptl_crystal_size_mid 0.02
_exptl_crystal_size_min 0.02
_refine_diff_density_max 2.164
_refine_diff_density_min -0.739
_refine_diff_density_rms 0.097
_refine_ls_extinction_method none
_refine_ls_goodness_of_fit_ref 1.042
_refine_ls_hydrogen_treatment constr
_refine_ls_matrix_type full
_refine_ls_number_parameters 421
_refine_ls_number_reflns 5659
_refine_ls_number_restraints 55
_refine_ls_restrained_S_all 1.054
_refine_ls_R_factor_all 0.0376
_refine_ls_R_factor_gt 0.0373
_refine_ls_shift/su_max 0.001
_refine_ls_shift/su_mean 0.000
_refine_ls_structure_factor_coef Fsqd
_refine_ls_weighting_details 'w=1/[\s^2^(Fo^2^)+(0.0639P)^2^+2.3401P] where P=(Fo^2^+2Fc^2^)/3'
_refine_ls_weighting_scheme calc
_refine_ls_wR_factor_gt 0.1044
_refine_ls_wR_factor_ref 0.1047
_reflns_Friedel_coverage 0.000
_reflns_number_gt 5584
_reflns_number_total 5659
_reflns_threshold_expression 'I > 2\s(I)'
_cod_data_source_file c9sc02621e2.cif
_cod_data_source_block m-xylene@M
_cod_database_code 1552199
_shelx_shelxl_version_number 2014/7
_shelx_space_group_comment
;
The symmetry employed for this shelxl refinement is uniquely defined
by the following loop, which should always be used as a source of
symmetry information in preference to the above space-group names.
They are only intended as comments.
;
_shelx_estimated_absorpt_t_max 0.874
_shelx_estimated_absorpt_t_min 0.724
_reflns_odcompleteness_completeness 99.73
_reflns_odcompleteness_iscentric 1
_reflns_odcompleteness_theta 66.97
_olex2_refinement_description
;
1. Fixed Uiso
 At 1.2 times of:
  All C(H) groups, All C(H,H) groups
 At 1.5 times of:
  All C(H,H,H) groups
2. Restrained distances
 C34-C30
 1.55 with sigma of 0.02
3. Uiso/Uaniso restraints and constraints
C27 \\sim C28 \\sim C29 \\sim C30 \\sim C31 \\sim C32 \\sim C33 \\sim C34:
within 1.7A with sigma of 0.01 and sigma for terminal atoms of 0.02
Uanis(C34) \\sim Ueq, Uanis(C33) \\sim Ueq: with sigma of 0.003 and sigma for
terminal atoms of 0.006
4. Others
 Fixed Sof: C32(0.5) C27(0.5) H27(0.5) C28(0.5) H28(0.5) C29(0.5) H29(0.5)
 C30(0.5) C31(0.5) H31(0.5) C33(0.5) H33A(0.5) H33B(0.5) H33C(0.5) C34(0.5)
 H34A(0.5) H34B(0.5) H34C(0.5)
5.a Secondary CH2 refined with riding coordinates:
 C8(H8A,H8B), C18(H18A,H18B)
5.b Me refined with riding coordinates:
 C33(H33A,H33B,H33C), C34(H34A,H34B,H34C)
5.c Aromatic/amide H refined with riding coordinates:
 C1(H1), C2(H2), C3(H3), C6(H6), C9(H9), C10(H10), C13(H13), C14(H14),
 C15(H15), C16(H16), C19(H19), C20(H20), C23(H23), C24(H24), C25(H25), C26(H26),
  C27(H27), C28(H28), C29(H29), C31(H31)
5.d Fitted hexagon refined as free rotating group:
 C32(C27,C28,C29,C30,C31)
;
_olex2_submission_special_instructions 'No special instructions were received'
_oxdiff_exptl_absorpt_empirical_details
;
Empirical correction (ABSPACK) includes:
- Absorption correction using spherical harmonics
- Frame scaling
;
_oxdiff_exptl_absorpt_empirical_full_max 1.895
_oxdiff_exptl_absorpt_empirical_full_min 0.689

loop_
_space_group_symop_operation_xyz
'x, y, z'
'-x, -y, -z'

loop_
_atom_site_label
_atom_site_type_symbol
_atom_site_fract_x
_atom_site_fract_y
_atom_site_fract_z
_atom_site_U_iso_or_equiv
_atom_site_adp_type
_atom_site_occupancy
_atom_site_site_symmetry_order
_atom_site_calc_flag
_atom_site_refinement_flags_posn
_atom_site_refinement_flags_adp
_atom_site_refinement_flags_occupancy
_atom_site_disorder_assembly
_atom_site_disorder_group
Ag1 Ag 0.78787(2) 0.48640(2) 0.62015(2) 0.03046(9) Uani 1 1 d . . . . .
N1 N 0.6267(2) 0.1291(2) 0.7831(2) 0.0214(5) Uani 1 1 d . . . . .
N2 N 0.5001(2) 0.1794(2) 0.9816(2) 0.0209(5) Uani 1 1 d . . . . .
N3 N 0.8752(2) 0.2084(2) 0.6745(2) 0.0220(5) Uani 1 1 d . . . . .
N4 N 0.8690(2) 0.3233(2) 0.5950(2) 0.0198(4) Uani 1 1 d . . . . .
N5 N 0.8545(2) 0.5265(2) 0.3932(2) 0.0237(5) Uani 1 1 d . . . . .
N6 N 0.6861(3) 0.3777(2) 0.9671(2) 0.0260(5) Uani 1 1 d . . . . .
N7 N 0.6960(2) 0.4511(2) 0.8527(2) 0.0215(5) Uani 1 1 d . . . . .
N8 N 0.7388(2) 0.6619(2) 0.6380(2) 0.0249(5) Uani 1 1 d . . . . .
C1 C 0.2311(3) 0.0783(3) 0.9045(3) 0.0240(6) Uani 1 1 d . . . . .
H1 H 0.1429 0.0649 0.9315 0.029 Uiso 1 1 calc R . . . .
C2 C 0.2937(3) 0.0571(3) 0.8030(3) 0.0250(6) Uani 1 1 d . . . . .
H2 H 0.2463 0.0313 0.7630 0.030 Uiso 1 1 calc R . . . .
C3 C 0.4239(3) 0.0743(3) 0.7628(2) 0.0240(6) Uani 1 1 d . . . . .
H3 H 0.4644 0.0602 0.6958 0.029 Uiso 1 1 calc R . . . .
C4 C 0.4967(3) 0.1134(2) 0.8232(2) 0.0198(5) Uani 1 1 d . . . . .
C5 C 0.4330(3) 0.1376(2) 0.9237(2) 0.0198(5) Uani 1 1 d . . . . .
C6 C 0.2989(3) 0.1185(2) 0.9641(2) 0.0229(5) Uani 1 1 d . . . . .
H6 H 0.2567 0.1331 1.0305 0.028 Uiso 1 1 calc R . . . .
C7 C 0.6890(3) 0.1689(2) 0.8410(2) 0.0206(5) Uani 1 1 d . . . . .
C8 C 0.8331(3) 0.1836(3) 0.7988(2) 0.0239(5) Uani 1 1 d . . . . .
H8A H 0.8627 0.2502 0.8142 0.029 Uiso 1 1 calc R . . . .
H8B H 0.8715 0.1093 0.8432 0.029 Uiso 1 1 calc R . . . .
C9 C 0.9106(3) 0.1289(3) 0.6212(3) 0.0284(6) Uani 1 1 d . . . . .
H9 H 0.9193 0.0450 0.6586 0.034 Uiso 1 1 calc R . . . .
C10 C 0.9316(3) 0.1947(3) 0.5013(3) 0.0285(6) Uani 1 1 d . . . . .
H10 H 0.9580 0.1654 0.4415 0.034 Uiso 1 1 calc R . . . .
C11 C 0.9044(3) 0.3162(3) 0.4893(2) 0.0211(5) Uani 1 1 d . . . . .
C12 C 0.9102(3) 0.4261(3) 0.3809(2) 0.0214(5) Uani 1 1 d . . . . .
C13 C 0.9701(3) 0.4230(3) 0.2718(3) 0.0252(6) Uani 1 1 d . . . . .
H13 H 1.0082 0.3522 0.2669 0.030 Uiso 1 1 calc R . . . .
C14 C 0.9718(3) 0.5271(3) 0.1705(3) 0.0270(6) Uani 1 1 d . . . . .
H14 H 1.0114 0.5275 0.0966 0.032 Uiso 1 1 calc R . . . .
C15 C 0.9135(3) 0.6305(3) 0.1817(3) 0.0293(6) Uani 1 1 d . . . . .
H15 H 0.9123 0.7015 0.1154 0.035 Uiso 1 1 calc R . . . .
C16 C 0.8566(3) 0.6256(3) 0.2944(3) 0.0286(6) Uani 1 1 d . . . . .
H16 H 0.8179 0.6954 0.3014 0.034 Uiso 1 1 calc R . . . .
C17 C 0.6249(3) 0.1961(2) 0.9407(2) 0.0210(5) Uani 1 1 d . . . . .
C18 C 0.6960(3) 0.2450(3) 1.0046(2) 0.0251(6) Uani 1 1 d . . . . .
H18A H 0.6610 0.2061 1.0890 0.030 Uiso 1 1 calc R . . . .
H18B H 0.7855 0.2249 0.9891 0.030 Uiso 1 1 calc R . . . .
C19 C 0.6731(5) 0.4415(3) 1.0362(3) 0.0549(12) Uani 1 1 d . . . . .
H19 H 0.6652 0.4092 1.1174 0.066 Uiso 1 1 calc R . . . .
C20 C 0.6736(5) 0.5626(3) 0.9653(3) 0.0531(12) Uani 1 1 d . . . . .
H20 H 0.6661 0.6291 0.9878 0.064 Uiso 1 1 calc R . . . .
C21 C 0.6878(3) 0.5649(3) 0.8512(3) 0.0238(6) Uani 1 1 d . . . . .
C22 C 0.6958(3) 0.6740(3) 0.7417(2) 0.0213(5) Uani 1 1 d . . . . .
C23 C 0.6649(3) 0.7883(3) 0.7464(3) 0.0242(6) Uani 1 1 d . . . . .
H23 H 0.6327 0.7949 0.8187 0.029 Uiso 1 1 calc R . . . .
C24 C 0.6826(3) 0.8915(3) 0.6430(3) 0.0291(6) Uani 1 1 d . . . . .
H24 H 0.6645 0.9684 0.6451 0.035 Uiso 1 1 calc R . . . .
C25 C 0.7275(4) 0.8791(3) 0.5365(3) 0.0361(7) Uani 1 1 d . . . . .
H25 H 0.7405 0.9470 0.4655 0.043 Uiso 1 1 calc R . . . .
C26 C 0.7526(3) 0.7625(3) 0.5388(3) 0.0343(7) Uani 1 1 d . . . . .
H26 H 0.7808 0.7535 0.4672 0.041 Uiso 1 1 calc R . . . .
Cl1 Cl 0.03031(6) 0.83269(6) 0.83065(5) 0.02230(14) Uani 1 1 d . . . . .
O1 O 0.0171(2) 0.9123(2) 0.8948(2) 0.0359(5) Uani 1 1 d . . . . .
O2 O 0.1264(3) 0.8843(3) 0.7242(2) 0.0502(7) Uani 1 1 d . . . . .
O3 O -0.0884(2) 0.8237(2) 0.8005(3) 0.0458(7) Uani 1 1 d . . . . .
O4 O 0.0662(3) 0.7147(2) 0.9009(2) 0.0432(6) Uani 1 1 d . . . . .
C32 C 0.4294(5) 0.6352(3) 0.5693(5) 0.0492(19) Uani 0.5 1 d . U P A -1
C27 C 0.4508(5) 0.5373(4) 0.6682(4) 0.0291(14) Uani 0.5 1 d G U P A -1
H27 H 0.4302 0.5428 0.7417 0.035 Uiso 0.5 1 calc R . P A -1
C28 C 0.5029(5) 0.4313(3) 0.6571(4) 0.0311(13) Uani 0.5 1 d G U P A -1
H28 H 0.5173 0.3659 0.7232 0.037 Uiso 0.5 1 calc R . P A -1
C29 C 0.5336(6) 0.4231(4) 0.5472(5) 0.0356(18) Uani 0.5 1 d G U P A -1
H29 H 0.5685 0.3521 0.5398 0.043 Uiso 0.5 1 calc R . P A -1
C30 C 0.5122(7) 0.5209(5) 0.4484(4) 0.056(2) Uani 0.5 1 d DG U P A -1
C31 C 0.4601(6) 0.6270(4) 0.4595(4) 0.059(3) Uani 0.5 1 d G U P A -1
H31 H 0.4458 0.6924 0.3933 0.071 Uiso 0.5 1 calc R . P A -1
C33 C 0.3797(10) 0.7655(12) 0.5966(11) 0.084(3) Uani 0.5 1 d . U P . .
H33A H 0.3667 0.8293 0.5251 0.126 Uiso 0.5 1 calc R . P A .
H33B H 0.3009 0.7469 0.6556 0.126 Uiso 0.5 1 calc R . P . .
H33C H 0.4440 0.7923 0.6241 0.126 Uiso 0.5 1 calc R . P . .
C34 C 0.5471(13) 0.5142(15) 0.3288(10) 0.071(3) Uani 0.5 1 d D U P . .
H34A H 0.5260 0.5891 0.2712 0.107 Uiso 0.5 1 calc R . P A .
H34B H 0.6374 0.5022 0.3087 0.107 Uiso 0.5 1 calc R . P . .
H34C H 0.5004 0.4469 0.3301 0.107 Uiso 0.5 1 calc R . P . .

loop_
_atom_site_aniso_label
_atom_site_aniso_U_11
_atom_site_aniso_U_22
_atom_site_aniso_U_33
_atom_site_aniso_U_23
_atom_site_aniso_U_13
_atom_site_aniso_U_12
Ag1 0.03788(14) 0.02082(13) 0.03593(14) -0.01802(10) -0.00231(10) 0.00225(9)
N1 0.0257(11) 0.0179(11) 0.0219(11) -0.0098(9) -0.0036(9) 0.0000(9)
N2 0.0303(12) 0.0136(10) 0.0180(10) -0.0064(8) -0.0026(9) -0.0011(9)
N3 0.0247(11) 0.0169(11) 0.0226(11) -0.0063(9) -0.0035(9) -0.0004(9)
N4 0.0216(10) 0.0151(11) 0.0226(11) -0.0079(9) -0.0036(9) 0.0007(8)
N5 0.0256(11) 0.0197(12) 0.0264(12) -0.0105(10) -0.0049(9) 0.0038(9)
N6 0.0411(14) 0.0185(12) 0.0200(11) -0.0086(9) -0.0063(10) -0.0051(10)
N7 0.0267(11) 0.0190(11) 0.0186(11) -0.0070(9) -0.0042(9) -0.0031(9)
N8 0.0313(12) 0.0177(11) 0.0256(12) -0.0107(10) -0.0018(10) 0.0001(9)
C1 0.0233(13) 0.0185(13) 0.0275(14) -0.0074(11) -0.0036(11) -0.0001(10)
C2 0.0304(14) 0.0197(13) 0.0261(14) -0.0089(11) -0.0077(11) -0.0023(11)
C3 0.0300(14) 0.0212(13) 0.0230(13) -0.0118(11) -0.0037(11) -0.0012(11)
C4 0.0253(13) 0.0143(12) 0.0180(12) -0.0050(10) -0.0034(10) -0.0003(10)
C5 0.0270(13) 0.0118(12) 0.0204(12) -0.0068(10) -0.0035(10) -0.0004(10)
C6 0.0295(14) 0.0159(12) 0.0217(13) -0.0078(10) -0.0016(11) 0.0003(10)
C7 0.0277(13) 0.0147(12) 0.0182(12) -0.0048(10) -0.0050(10) -0.0009(10)
C8 0.0262(13) 0.0233(14) 0.0225(13) -0.0089(11) -0.0054(11) -0.0009(11)
C9 0.0364(15) 0.0184(14) 0.0281(15) -0.0089(12) -0.0038(12) 0.0035(12)
C10 0.0362(15) 0.0220(14) 0.0276(15) -0.0128(12) -0.0031(12) 0.0049(12)
C11 0.0205(12) 0.0185(13) 0.0246(13) -0.0096(11) -0.0036(10) 0.0003(10)
C12 0.0229(12) 0.0175(13) 0.0249(13) -0.0093(11) -0.0049(10) -0.0012(10)
C13 0.0291(14) 0.0211(14) 0.0264(14) -0.0121(11) -0.0037(11) 0.0035(11)
C14 0.0313(14) 0.0280(15) 0.0223(13) -0.0120(12) -0.0032(11) 0.0013(12)
C15 0.0384(16) 0.0222(14) 0.0258(14) -0.0073(12) -0.0086(12) 0.0030(12)
C16 0.0376(16) 0.0211(14) 0.0277(14) -0.0111(12) -0.0071(12) 0.0075(12)
C17 0.0313(14) 0.0126(12) 0.0183(12) -0.0044(10) -0.0063(10) -0.0014(10)
C18 0.0368(15) 0.0187(13) 0.0207(13) -0.0065(11) -0.0090(11) -0.0035(11)
C19 0.120(4) 0.0256(18) 0.0244(16) -0.0126(14) -0.020(2) -0.002(2)
C20 0.117(4) 0.0213(16) 0.0273(17) -0.0143(14) -0.018(2) -0.0021(19)
C21 0.0303(14) 0.0200(14) 0.0244(14) -0.0118(11) -0.0059(11) -0.0027(11)
C22 0.0216(12) 0.0196(13) 0.0256(13) -0.0124(11) -0.0037(10) -0.0026(10)
C23 0.0276(13) 0.0218(14) 0.0276(14) -0.0150(12) -0.0052(11) 0.0014(11)
C24 0.0366(16) 0.0196(14) 0.0338(16) -0.0137(12) -0.0074(13) 0.0036(12)
C25 0.055(2) 0.0203(15) 0.0276(15) -0.0076(12) -0.0021(14) 0.0032(14)
C26 0.0531(19) 0.0229(15) 0.0216(14) -0.0095(12) 0.0030(13) 0.0010(14)
Cl1 0.0257(3) 0.0205(3) 0.0223(3) -0.0102(2) -0.0041(2) -0.0016(2)
O1 0.0319(11) 0.0405(13) 0.0464(13) -0.0337(11) 0.0018(10) -0.0054(10)
O2 0.0665(17) 0.0516(16) 0.0290(12) -0.0232(12) 0.0171(12) -0.0298(14)
O3 0.0389(13) 0.0419(14) 0.0788(19) -0.0369(14) -0.0336(13) 0.0114(11)
O4 0.0687(17) 0.0261(12) 0.0380(13) -0.0072(10) -0.0283(12) 0.0052(11)
C32 0.031(3) 0.027(3) 0.068(4) 0.011(3) -0.018(3) -0.008(3)
C27 0.031(3) 0.018(3) 0.035(3) -0.009(3) -0.002(2) -0.005(2)
C28 0.036(3) 0.019(3) 0.032(3) 0.003(2) -0.017(2) -0.004(2)
C29 0.035(4) 0.036(5) 0.035(3) -0.009(3) -0.013(3) -0.005(3)
C30 0.041(4) 0.074(6) 0.038(3) 0.002(4) -0.015(3) -0.024(4)
C31 0.036(4) 0.045(5) 0.064(5) 0.020(4) -0.019(4) -0.017(4)
C33 0.050(4) 0.095(6) 0.091(5) -0.019(4) -0.028(4) 0.037(4)
C34 0.068(5) 0.093(6) 0.060(5) -0.033(4) -0.021(4) -0.011(5)

loop_
_atom_type_symbol
_atom_type_description
_atom_type_scat_dispersion_real
_atom_type_scat_dispersion_imag
_atom_type_scat_source
C C 0.0181 0.0091 'International Tables Vol C Tables 4.2.6.8 and 6.1.1.4'
H H 0.0000 0.0000 'International Tables Vol C Tables 4.2.6.8 and 6.1.1.4'
Ag Ag 0.1306 4.2820 'International Tables Vol C Tables 4.2.6.8 and 6.1.1.4'
Cl Cl 0.3639 0.7018 'International Tables Vol C Tables 4.2.6.8 and 6.1.1.4'
N N 0.0311 0.0180 'International Tables Vol C Tables 4.2.6.8 and 6.1.1.4'
O O 0.0492 0.0322 'International Tables Vol C Tables 4.2.6.8 and 6.1.1.4'

loop_
_geom_angle_atom_site_label_1
_geom_angle_atom_site_label_2
_geom_angle_atom_site_label_3
_geom_angle
N4 Ag1 N5 69.46(8)
N4 Ag1 N7 113.49(8)
N4 Ag1 N8 170.60(9)
N5 Ag1 N7 174.62(7)
N8 Ag1 N5 108.55(8)
N8 Ag1 N7 69.31(8)
C7 N1 C4 117.0(2)
C17 N2 C5 117.5(2)
N4 N3 C8 119.3(2)
C9 N3 N4 111.5(2)
C9 N3 C8 128.9(2)
N3 N4 Ag1 130.40(18)
C11 N4 Ag1 123.05(18)
C11 N4 N3 105.7(2)
C12 N5 Ag1 108.79(18)
C16 N5 Ag1 133.6(2)
C16 N5 C12 117.1(2)
N7 N6 C18 121.4(2)
C19 N6 N7 112.1(3)
C19 N6 C18 126.4(3)
N6 N7 Ag1 147.93(18)
C21 N7 Ag1 103.84(17)
C21 N7 N6 104.8(2)
C22 N8 Ag1 124.25(19)
C26 N8 Ag1 117.4(2)
C26 N8 C22 118.3(3)
C2 C1 H1 119.6
C6 C1 H1 119.6
C6 C1 C2 120.9(3)
C1 C2 H2 119.7
C3 C2 C1 120.5(3)
C3 C2 H2 119.7
C2 C3 H3 120.0
C2 C3 C4 120.1(3)
C4 C3 H3 120.0
N1 C4 C3 119.7(2)
N1 C4 C5 121.0(2)
C3 C4 C5 119.3(2)
N2 C5 C4 120.7(2)
N2 C5 C6 119.5(2)
C6 C5 C4 119.7(2)
C1 C6 C5 119.5(3)
C1 C6 H6 120.2
C5 C6 H6 120.2
N1 C7 C8 117.2(2)
N1 C7 C17 122.2(3)
C17 C7 C8 120.6(2)
N3 C8 C7 112.4(2)
N3 C8 H8A 109.1
N3 C8 H8B 109.1
C7 C8 H8A 109.1
C7 C8 H8B 109.1
H8A C8 H8B 107.8
N3 C9 H9 126.3
N3 C9 C10 107.4(3)
C10 C9 H9 126.3
C9 C10 H10 127.6
C9 C10 C11 104.8(3)
C11 C10 H10 127.6
N4 C11 C10 110.6(2)
N4 C11 C12 120.6(2)
C10 C11 C12 128.8(3)
N5 C12 C11 117.0(2)
N5 C12 C13 123.0(3)
C13 C12 C11 120.0(3)
C12 C13 H13 120.5
C14 C13 C12 119.0(3)
C14 C13 H13 120.5
C13 C14 H14 120.7
C15 C14 C13 118.7(3)
C15 C14 H14 120.7
C14 C15 H15 120.8
C14 C15 C16 118.5(3)
C16 C15 H15 120.8
N5 C16 C15 123.8(3)
N5 C16 H16 118.1
C15 C16 H16 118.1
N2 C17 C7 121.5(2)
N2 C17 C18 116.3(2)
C7 C17 C18 122.1(3)
N6 C18 C17 111.2(2)
N6 C18 H18A 109.4
N6 C18 H18B 109.4
C17 C18 H18A 109.4
C17 C18 H18B 109.4
H18A C18 H18B 108.0
N6 C19 H19 126.3
N6 C19 C20 107.4(3)
C20 C19 H19 126.3
C19 C20 H20 127.5
C19 C20 C21 105.0(3)
C21 C20 H20 127.5
N7 C21 C20 110.7(3)
N7 C21 C22 122.4(2)
C20 C21 C22 126.8(3)
N8 C22 C21 118.5(2)
N8 C22 C23 121.2(3)
C23 C22 C21 120.2(3)
C22 C23 H23 120.2
C24 C23 C22 119.6(3)
C24 C23 H23 120.2
C23 C24 H24 120.4
C23 C24 C25 119.1(3)
C25 C24 H24 120.4
C24 C25 H25 121.1
C24 C25 C26 117.8(3)
C26 C25 H25 121.1
N8 C26 C25 123.9(3)
N8 C26 H26 118.1
C25 C26 H26 118.1
O2 Cl1 O1 108.90(14)
O2 Cl1 O3 108.51(18)
O3 Cl1 O1 109.67(15)
O4 Cl1 O1 109.77(15)
O4 Cl1 O2 109.78(19)
O4 Cl1 O3 110.19(16)
C27 C32 C31 120.0
C27 C32 C33 113.7(5)
C31 C32 C33 126.0(5)
C32 C27 H27 120.0
C28 C27 C32 120.0
C28 C27 H27 120.0
C27 C28 H28 120.0
C29 C28 C27 120.0
C29 C28 H28 120.0
C28 C29 H29 120.0
C28 C29 C30 120.0
C30 C29 H29 120.0
C29 C30 C31 120.0
C29 C30 C34 120.6(7)
C31 C30 C34 119.4(7)
C32 C31 H31 120.0
C30 C31 C32 120.0
C30 C31 H31 120.0
C32 C33 H33A 109.5
C32 C33 H33B 109.5
C32 C33 H33C 109.5
H33A C33 H33B 109.5
H33A C33 H33C 109.5
H33B C33 H33C 109.5
C30 C34 H34A 109.5
C30 C34 H34B 109.5
C30 C34 H34C 109.5
H34A C34 H34B 109.5
H34A C34 H34C 109.5
H34B C34 H34C 109.5

loop_
_geom_bond_atom_site_label_1
_geom_bond_atom_site_label_2
_geom_bond_distance
Ag1 N4 2.181(2)
Ag1 N5 2.642(2)
Ag1 N7 2.743(2)
Ag1 N8 2.200(2)
N1 C4 1.367(4)
N1 C7 1.316(4)
N2 C5 1.366(4)
N2 C17 1.317(4)
N3 N4 1.351(3)
N3 C8 1.443(4)
N3 C9 1.348(4)
N4 C11 1.334(4)
N5 C12 1.348(4)
N5 C16 1.337(4)
N6 N7 1.348(3)
N6 C18 1.462(4)
N6 C19 1.340(4)
N7 C21 1.340(4)
N8 C22 1.344(4)
N8 C26 1.336(4)
C1 H1 0.9300
C1 C2 1.410(4)
C1 C6 1.377(4)
C2 H2 0.9300
C2 C3 1.371(4)
C3 H3 0.9300
C3 C4 1.414(4)
C4 C5 1.420(4)
C5 C6 1.412(4)
C6 H6 0.9300
C7 C8 1.512(4)
C7 C17 1.433(4)
C8 H8A 0.9700
C8 H8B 0.9700
C9 H9 0.9300
C9 C10 1.377(4)
C10 H10 0.9300
C10 C11 1.409(4)
C11 C12 1.470(4)
C12 C13 1.393(4)
C13 H13 0.9300
C13 C14 1.387(4)
C14 H14 0.9300
C14 C15 1.385(4)
C15 H15 0.9300
C15 C16 1.393(4)
C16 H16 0.9300
C17 C18 1.506(4)
C18 H18A 0.9700
C18 H18B 0.9700
C19 H19 0.9300
C19 C20 1.365(5)
C20 H20 0.9300
C20 C21 1.403(4)
C21 C22 1.470(4)
C22 C23 1.397(4)
C23 H23 0.9300
C23 C24 1.381(4)
C24 H24 0.9300
C24 C25 1.382(4)
C25 H25 0.9300
C25 C26 1.384(4)
C26 H26 0.9300
Cl1 O1 1.446(2)
Cl1 O2 1.428(2)
Cl1 O3 1.433(2)
Cl1 O4 1.422(2)
C32 C27 1.3900
C32 C31 1.3900
C32 C33 1.739(13)
C27 H27 0.9300
C27 C28 1.3900
C28 H28 0.9300
C28 C29 1.3900
C29 H29 0.9300
C29 C30 1.3900
C30 C31 1.3900
C30 C34 1.501(11)
C31 H31 0.9300
C33 H33A 0.9600
C33 H33B 0.9600
C33 H33C 0.9600
C34 H34A 0.9600
C34 H34B 0.9600
C34 H34C 0.9600
